data_1546681
loop_
_publ_author_name
'Medjroubi, Mohamed Larbi'
'Boudjada, Ali'
'Hamdouni, Noudjoud'
'Jeannin, Olivier'
'Meinnel, Jean'

_publ_section_title
;
 2,6-Dichloro-4-nitrotoluene
;
_journal_coeditor_code LH4019
_journal_issue 5
_journal_name_full IUCrData
_journal_page_first x170672
_journal_paper_doi 10.1107/S2414314617006721
_journal_volume 2
_journal_year 2017
_chemical_formula_iupac 'C7 H5 Cl2 N1 O2'
_chemical_formula_moiety 'C7 H5 Cl2 N1 O2'
_chemical_formula_structural 'C7 H5 Cl2 N1 O2'
_chemical_formula_sum 'C7 H5 Cl2 N O2'
_chemical_formula_weight 206.02
_chemical_name_common
;
2,6-Dichloro-4-nitrotoluene
;
_chemical_name_systematic
;
1,3-Dichloro-2-methyl-5-nitrobenzene
;
_space_group_crystal_system orthorhombic
_space_group_IT_number 19
_space_group_name_Hall 'P 2ac 2ab'
_space_group_name_H-M_alt 'P 21 21 21'
_symmetry_space_group_name_Hall 'P 2ac 2ab'
_symmetry_space_group_name_H-M 'P 21 21 21'
_atom_sites_solution_hydrogens geom
_atom_sites_solution_primary direct
_atom_sites_solution_secondary difmap
_cell_angle_alpha 90
_cell_angle_beta 90
_cell_angle_gamma 90
_cell_formula_units_Z 4
_cell_length_a 3.8145(3)
_cell_length_b 12.4829(10)
_cell_length_c 17.4438(15)
_cell_measurement_reflns_used 2377
_cell_measurement_temperature 150(2)
_cell_measurement_theta_max 27.28
_cell_measurement_theta_min 2.85
_cell_volume 830.60(12)
_computing_cell_refinement
;
SAINT (Bruker, 2006)
;
_computing_data_collection
;
APEX2 (Bruker, 2006)
;
_computing_data_reduction
;
SAINT (Bruker, 2006)
;
_computing_molecular_graphics
;
CAMERON (Watkin <i>et al.</i>,  1996) and Mercury (Macrae <i>et al.</i>,
 2008)
;
_computing_publication_material
;
WinGX (Farrugia, 2012) and PLATON (Spek, 2009)
;
_computing_structure_refinement
;
SHELXL2013 (Sheldrick, 2015)
;
_computing_structure_solution
;
SIR2003 (Burla <i>et al.</i>,  2005)
;
_diffrn_ambient_temperature 150(2)
_diffrn_measured_fraction_theta_full 0.997
_diffrn_measured_fraction_theta_max 0.995
_diffrn_measurement_device Area
_diffrn_measurement_device_type 'Bruker APEXII'
_diffrn_measurement_method 'CCD rotation images, thin slices'
_diffrn_radiation_monochromator graphite
_diffrn_radiation_type MoK\a
_diffrn_radiation_wavelength 0.7107
_diffrn_reflns_av_R_equivalents 0.0281
_diffrn_reflns_limit_h_max 4
_diffrn_reflns_limit_h_min -3
_diffrn_reflns_limit_k_max 15
_diffrn_reflns_limit_k_min -16
_diffrn_reflns_limit_l_max 22
_diffrn_reflns_limit_l_min -19
_diffrn_reflns_number 4472
_diffrn_reflns_theta_full 25.241
_diffrn_reflns_theta_max 27.582
_diffrn_reflns_theta_min 2.849
_exptl_absorpt_coefficient_mu 0.734
_exptl_absorpt_correction_T_max 0.964
_exptl_absorpt_correction_T_min 0.876
_exptl_absorpt_correction_type multi-scan
_exptl_crystal_colour colourless
_exptl_crystal_density_diffrn 1.647
_exptl_crystal_density_method 'not measured'
_exptl_crystal_description needle
_exptl_crystal_F_000 416
_exptl_crystal_size_max 0.260
_exptl_crystal_size_mid 0.150
_exptl_crystal_size_min 0.050
_refine_diff_density_max 0.228
_refine_diff_density_min -0.195
_refine_ls_abs_structure_details
;
Flack <i>x</i> determined using 640 quotients
[(<i>I</i>^+^)-(<i>I</i>^-^)]/[(<i>I</i>^+^)+(<i>I</i>^-^)]
(Parsons et al., 2013)
;
_refine_ls_abs_structure_Flack -0.03(5)
_refine_ls_extinction_method none
_refine_ls_goodness_of_fit_ref 1.068
_refine_ls_hydrogen_treatment constr
_refine_ls_matrix_type full
_refine_ls_number_parameters 110
_refine_ls_number_reflns 1879
_refine_ls_number_restraints 0
_refine_ls_restrained_S_all 1.068
_refine_ls_R_factor_all 0.0327
_refine_ls_R_factor_gt 0.0301
_refine_ls_shift/su_max 0.001
_refine_ls_shift/su_mean 0.000
_refine_ls_structure_factor_coef Fsqd
_refine_ls_weighting_details 'w=1/[\s^2^(Fo^2^)+(0.0243P)^2^+0.1882P] where P=(Fo^2^+2Fc^2^)/3'
_refine_ls_weighting_scheme calc
_refine_ls_wR_factor_gt 0.0645
_refine_ls_wR_factor_ref 0.0659
_reflns_number_gt 1756
_reflns_number_total 1879
_reflns_threshold_expression 'I > 2\s(I)'
_cod_data_source_file lh4019sup1.cif
_cod_data_source_block I
_cod_original_formula_sum 'C7 H5 Cl2 N1 O2'
_cod_database_code 1546681
_shelxl_version_number 2.013

loop_
_space_group_symop_operation_xyz
'x, y, z'
'-x+1/2, -y, z+1/2'
'x+1/2, -y+1/2, -z'
'-x, y+1/2, -z+1/2'

loop_
_atom_site_type_symbol
_atom_site_label
_atom_site_fract_x
_atom_site_fract_y
_atom_site_fract_z
_atom_site_U_iso_or_equiv
_atom_site_adp_type
_atom_site_calc_flag
_atom_site_occupancy
Cl Cl21 0.9157(2) 0.39246(5) 0.72626(4) 0.0367(2) Uani d 1
Cl Cl61 0.36788(19) 0.75690(4) 0.60731(4) 0.03019(17) Uani d 1
O O41 0.3055(7) 0.4621(2) 0.40010(12) 0.0573(7) Uani d 1
O O42 0.6101(8) 0.32613(16) 0.43872(12) 0.0550(7) Uani d 1
N N4 0.4803(7) 0.41449(19) 0.44804(14) 0.0377(6) Uani d 1
C C1 0.6402(7) 0.57082(18) 0.66257(13) 0.0192(5) Uani d 1
C C2 0.7342(7) 0.46378(18) 0.65064(14) 0.0225(5) Uani d 1
C C3 0.6879(7) 0.41103(18) 0.58177(15) 0.0256(6) Uani d 1
H H3 0.7561 0.3384 0.5755 0.031 Uiso calc 1
C C4 0.5384(7) 0.4682(2) 0.52239(14) 0.0248(6) Uani d 1
C C5 0.4406(7) 0.57402(19) 0.52939(14) 0.0226(5) Uani d 1
H H5 0.3402 0.6119 0.4875 0.027 Uiso calc 1
C C6 0.4937(6) 0.62324(17) 0.59953(14) 0.0195(5) Uani d 1
C C7 0.6911(7) 0.6243(2) 0.73951(14) 0.0285(6) Uani d 1
H H7A 0.6030 0.6980 0.7371 0.043 Uiso calc 1
H H7B 0.9411 0.6252 0.7524 0.043 Uiso calc 1
H H7C 0.5621 0.5845 0.7789 0.043 Uiso calc 1

loop_
_atom_site_aniso_label
_atom_site_aniso_U_11
_atom_site_aniso_U_22
_atom_site_aniso_U_33
_atom_site_aniso_U_12
_atom_site_aniso_U_13
_atom_site_aniso_U_23
Cl21 0.0325(4) 0.0369(3) 0.0408(4) 0.0052(3) -0.0004(3) 0.0215(3)
Cl61 0.0322(4) 0.0211(3) 0.0372(3) 0.0057(3) 0.0049(3) 0.0043(2)
O41 0.0589(17) 0.0823(17) 0.0307(11) -0.0038(15) -0.0097(12) -0.0140(11)
O42 0.0769(18) 0.0380(11) 0.0502(13) -0.0141(14) 0.0164(15) -0.0218(10)
N4 0.0402(16) 0.0421(14) 0.0308(13) -0.0149(12) 0.0094(12) -0.0116(11)
C1 0.0140(12) 0.0228(10) 0.0208(10) -0.0033(10) 0.0023(11) 0.0020(8)
C2 0.0174(13) 0.0235(11) 0.0264(12) -0.0010(10) 0.0024(11) 0.0093(10)
C3 0.0220(14) 0.0182(11) 0.0366(13) -0.0021(11) 0.0089(12) 0.0016(10)
C4 0.0237(14) 0.0278(12) 0.0229(12) -0.0085(11) 0.0066(11) -0.0043(10)
C5 0.0173(13) 0.0305(12) 0.0200(11) -0.0027(11) 0.0010(11) 0.0061(9)
C6 0.0154(12) 0.0170(10) 0.0261(12) -0.0013(9) 0.0065(10) 0.0030(9)
C7 0.0252(14) 0.0370(14) 0.0232(12) -0.0024(12) 0.0000(11) 0.0001(10)

loop_
_atom_type_symbol
_atom_type_description
_atom_type_scat_dispersion_real
_atom_type_scat_dispersion_imag
_atom_type_scat_source
C C 0.0033 0.0016 'International Tables Vol C Tables 4.2.6.8 and 6.1.1.4'
H H 0.0000 0.0000 'International Tables Vol C Tables 4.2.6.8 and 6.1.1.4'
Cl Cl 0.1484 0.1585 'International Tables Vol C Tables 4.2.6.8 and 6.1.1.4'
N N 0.0061 0.0033 'International Tables Vol C Tables 4.2.6.8 and 6.1.1.4'
O O 0.0106 0.0060 'International Tables Vol C Tables 4.2.6.8 and 6.1.1.4'

loop_
_geom_angle_atom_site_label_1
_geom_angle_atom_site_label_2
_geom_angle_atom_site_label_3
_geom_angle
O42 N4 O41 124.7(2)
O42 N4 C4 117.8(3)
O41 N4 C4 117.5(2)
C6 C1 C2 115.7(2)
C6 C1 C7 122.9(2)
C2 C1 C7 121.4(2)
C3 C2 C1 123.5(2)
C3 C2 Cl21 117.87(18)
C1 C2 Cl21 118.63(19)
C2 C3 C4 117.3(2)
C2 C3 H3 121.4
C4 C3 H3 121.4
C5 C4 C3 122.7(2)
C5 C4 N4 118.2(2)
C3 C4 N4 119.0(2)
C4 C5 C6 117.7(2)
C4 C5 H5 121.2
C6 C5 H5 121.2
C5 C6 C1 123.1(2)
C5 C6 Cl61 116.99(18)
C1 C6 Cl61 119.87(18)
C1 C7 H7A 109.5
C1 C7 H7B 109.5
H7A C7 H7B 109.5
C1 C7 H7C 109.5
H7A C7 H7C 109.5
H7B C7 H7C 109.5

loop_
_geom_bond_atom_site_label_1
_geom_bond_atom_site_label_2
_geom_bond_distance
Cl21 C2 1.735(2)
Cl61 C6 1.741(2)
O41 N4 1.224(3)
O42 N4 1.220(3)
N4 C4 1.477(3)
C1 C6 1.396(3)
C1 C2 1.399(3)
C1 C7 1.512(3)
C2 C3 1.381(3)
C3 C4 1.381(4)
C3 H3 0.9500
C4 C5 1.378(3)
C5 C6 1.384(3)
C5 H5 0.9500
C7 H7A 0.9800
C7 H7B 0.9800
C7 H7C 0.9800

loop_
_geom_hbond_atom_site_label_D
_geom_hbond_atom_site_label_H
_geom_hbond_atom_site_label_A
_geom_hbond_site_symmetry_A
_geom_hbond_distance_DH
_geom_hbond_distance_HA
_geom_hbond_distance_DA
_geom_hbond_angle_DHA
C3 H3 O42 3_556 0.95 2.47 3.389(3) 163
C5 H5 Cl61 3_466 0.95 2.94 3.862(3) 163

loop_
_geom_torsion_atom_site_label_1
_geom_torsion_atom_site_label_2
_geom_torsion_atom_site_label_3
_geom_torsion_atom_site_label_4
_geom_torsion
C6 C1 C2 C3 -0.1(4)
C7 C1 C2 C3 179.0(3)
C6 C1 C2 Cl21 -179.59(19)
C7 C1 C2 Cl21 -0.5(3)
C1 C2 C3 C4 -0.4(4)
Cl21 C2 C3 C4 179.05(19)
C2 C3 C4 C5 0.8(4)
C2 C3 C4 N4 -179.3(2)
O42 N4 C4 C5 170.1(3)
O41 N4 C4 C5 -9.8(4)
O42 N4 C4 C3 -9.8(4)
O41 N4 C4 C3 170.3(3)
C3 C4 C5 C6 -0.6(4)
N4 C4 C5 C6 179.5(2)
C4 C5 C6 C1 0.0(4)
C4 C5 C6 Cl61 -179.92(19)
C2 C1 C6 C5 0.3(4)
C7 C1 C6 C5 -178.8(2)
C2 C1 C6 Cl61 -179.73(18)
C7 C1 C6 Cl61 1.2(4)

_cod_database_fobs_code 1546681
